data_4085522
loop_
_publ_author_name
'Chu, Jean-Ho'
'Chen, Shih-Tien'
'Chiang, Meng-Fan'
'Wu, Ming-Jung'

_publ_section_title
;
 Palladium-Catalyzed Direct Ortho Aroylation of 2-Phenoxypyridines with
 Aldehydes and Catalytic Mechanism Investigation
;
_journal_issue 5
_journal_name_full Organometallics
_journal_page_first 953
_journal_paper_doi 10.1021/om501330h
_journal_volume 34
_journal_year 2015
_chemical_formula_moiety 'C25 H17 N O3'
_chemical_formula_sum 'C25 H17 N O3'
_chemical_formula_weight 379.40
_chemical_name_systematic
;
 ?
;
_space_group_IT_number 2
_symmetry_cell_setting triclinic
_symmetry_space_group_name_Hall '-P 1'
_symmetry_space_group_name_H-M 'P -1'
_atom_sites_solution_hydrogens geom
_atom_sites_solution_primary direct
_atom_sites_solution_secondary difmap
_audit_creation_method SHELXL-97
_cell_angle_alpha 92.96(3)
_cell_angle_beta 100.55(2)
_cell_angle_gamma 98.42(2)
_cell_formula_units_Z 2
_cell_length_a 7.951(13)
_cell_length_b 10.803(17)
_cell_length_c 11.374(18)
_cell_measurement_reflns_used 0
_cell_measurement_temperature 200(2)
_cell_measurement_theta_max 0
_cell_measurement_theta_min 0
_cell_volume 947(3)
_computing_molecular_graphics 'Ortep-3 for Windows (Farrugia, 1997)'
_computing_publication_material 'WinGX publication routines (Farrugia, 1999)'
_computing_structure_refinement 'SHELXL-97 (Sheldrick, 1997)'
_computing_structure_solution 'SHELXS-86 (Sheldrick, 1986)'
_diffrn_ambient_temperature 200(2)
_diffrn_measured_fraction_theta_full 0.978
_diffrn_measured_fraction_theta_max 0.978
_diffrn_radiation_monochromator graphite
_diffrn_radiation_source 'fine-focus sealed tube'
_diffrn_radiation_type MoK\a
_diffrn_radiation_wavelength 0.71073
_diffrn_reflns_av_R_equivalents 0.0871
_diffrn_reflns_av_sigmaI/netI 0.1430
_diffrn_reflns_limit_h_max 9
_diffrn_reflns_limit_h_min -9
_diffrn_reflns_limit_k_max 12
_diffrn_reflns_limit_k_min -12
_diffrn_reflns_limit_l_max 8
_diffrn_reflns_limit_l_min -13
_diffrn_reflns_number 8366
_diffrn_reflns_theta_full 25.16
_diffrn_reflns_theta_max 25.16
_diffrn_reflns_theta_min 1.83
_exptl_absorpt_coefficient_mu 0.088
_exptl_absorpt_correction_T_max 0.9965
_exptl_absorpt_correction_T_min 0.9742
_exptl_absorpt_correction_type multi-scan
_exptl_crystal_colour colorless
_exptl_crystal_density_diffrn 1.331
_exptl_crystal_density_method 'not measured'
_exptl_crystal_description prism
_exptl_crystal_F_000 396
_exptl_crystal_size_max 0.30
_exptl_crystal_size_mid 0.11
_exptl_crystal_size_min 0.04
_refine_diff_density_max 0.255
_refine_diff_density_min -0.266
_refine_diff_density_rms 0.061
_refine_ls_extinction_method none
_refine_ls_goodness_of_fit_ref 0.935
_refine_ls_hydrogen_treatment constr
_refine_ls_matrix_type full
_refine_ls_number_parameters 262
_refine_ls_number_reflns 3321
_refine_ls_number_restraints 0
_refine_ls_restrained_S_all 0.935
_refine_ls_R_factor_all 0.1570
_refine_ls_R_factor_gt 0.0689
_refine_ls_shift/su_max 0.000
_refine_ls_shift/su_mean 0.000
_refine_ls_structure_factor_coef Fsqd
_refine_ls_weighting_details 'calc w=1/[\s^2^(Fo^2^)+(0.0625P)^2^+0.0000P] where P=(Fo^2^+2Fc^2^)/3'
_refine_ls_weighting_scheme calc
_refine_ls_wR_factor_gt 0.1348
_refine_ls_wR_factor_ref 0.1713
_reflns_number_gt 1553
_reflns_number_total 3321
_reflns_threshold_expression >2sigma(I)
_cod_data_source_file om501330h_si_003.cif
_cod_data_source_block a15683
_cod_depositor_comments 'Adding full bibliography for 4085520--4085522.cif.'
_cod_database_code 4085522

loop_
_symmetry_equiv_pos_as_xyz
'x, y, z'
'-x, -y, -z'

loop_
_atom_site_label
_atom_site_type_symbol
_atom_site_fract_x
_atom_site_fract_y
_atom_site_fract_z
_atom_site_U_iso_or_equiv
_atom_site_adp_type
_atom_site_occupancy
_atom_site_symmetry_multiplicity
_atom_site_calc_flag
_atom_site_refinement_flags
C1 C 0.7260(5) 0.8441(4) 0.2524(4) 0.0364(10) Uani 1 1 d .
C2 C 0.5980(5) 0.8731(4) 0.1639(4) 0.0471(11) Uani 1 1 d .
H2 H 0.5704 0.8293 0.0865 0.056 Uiso 1 1 calc R
C3 C 0.5117(6) 0.9691(4) 0.1932(4) 0.0574(13) Uani 1 1 d .
H3 H 0.4235 0.9939 0.1352 0.069 Uiso 1 1 calc R
C4 C 0.5542(6) 1.0281(4) 0.3064(4) 0.0527(12) Uani 1 1 d .
H4 H 0.4949 1.0931 0.3287 0.063 Uiso 1 1 calc R
C5 C 0.6844(6) 0.9913(4) 0.3868(4) 0.0540(12) Uani 1 1 d .
H5 H 0.7144 1.0330 0.4652 0.065 Uiso 1 1 calc R
C6 C 0.9540(5) 0.7221(3) 0.2987(3) 0.0319(10) Uani 1 1 d .
C7 C 0.9484(5) 0.6845(3) 0.4121(3) 0.0330(10) Uani 1 1 d .
C8 C 0.7848(5) 0.6621(3) 0.4619(3) 0.0342(10) Uani 1 1 d .
C9 C 0.7888(5) 0.7120(4) 0.5859(3) 0.0350(10) Uani 1 1 d .
C10 C 0.6851(5) 0.6480(4) 0.6547(4) 0.0424(11) Uani 1 1 d .
H10 H 0.6097 0.5729 0.6217 0.051 Uiso 1 1 calc R
C11 C 0.6904(5) 0.6923(4) 0.7711(4) 0.0472(12) Uani 1 1 d .
H11 H 0.6210 0.6463 0.8188 0.057 Uiso 1 1 calc R
C12 C 0.7968(6) 0.8042(4) 0.8195(4) 0.0510(12) Uani 1 1 d .
H12 H 0.7995 0.8351 0.8997 0.061 Uiso 1 1 calc R
C13 C 0.8977(5) 0.8692(4) 0.7503(4) 0.0449(11) Uani 1 1 d .
H13 H 0.9696 0.9460 0.7824 0.054 Uiso 1 1 calc R
C14 C 0.8956(5) 0.8241(4) 0.6346(3) 0.0401(10) Uani 1 1 d .
H14 H 0.9670 0.8694 0.5877 0.048 Uiso 1 1 calc R
C15 C 1.1011(5) 0.6604(3) 0.4830(3) 0.0378(10) Uani 1 1 d .
H15 H 1.1011 0.6381 0.5627 0.045 Uiso 1 1 calc R
C16 C 1.2526(5) 0.6687(3) 0.4384(3) 0.0382(10) Uani 1 1 d .
H16 H 1.3561 0.6521 0.4871 0.046 Uiso 1 1 calc R
C17 C 1.2525(5) 0.7011(3) 0.3231(3) 0.0366(10) Uani 1 1 d .
H17 H 1.3558 0.7040 0.2919 0.044 Uiso 1 1 calc R
C18 C 1.1036(5) 0.7299(3) 0.2509(3) 0.0352(10) Uani 1 1 d .
C19 C 1.1076(5) 0.7725(4) 0.1288(3) 0.0399(11) Uani 1 1 d .
C20 C 1.1780(5) 0.6971(4) 0.0408(3) 0.0346(10) Uani 1 1 d .
C21 C 1.1999(5) 0.5727(4) 0.0555(3) 0.0399(10) Uani 1 1 d .
H21 H 1.1784 0.5350 0.1260 0.048 Uiso 1 1 calc R
C22 C 1.2528(5) 0.5050(4) -0.0329(4) 0.0444(11) Uani 1 1 d .
H22 H 1.2671 0.4201 -0.0229 0.053 Uiso 1 1 calc R
C23 C 1.2854(5) 0.5576(4) -0.1348(4) 0.0490(12) Uani 1 1 d .
H23 H 1.3206 0.5093 -0.1955 0.059 Uiso 1 1 calc R
C24 C 1.2664(5) 0.6821(4) -0.1491(3) 0.0467(11) Uani 1 1 d .
H24 H 1.2908 0.7196 -0.2191 0.056 Uiso 1 1 calc R
C25 C 1.2126(5) 0.7512(4) -0.0622(3) 0.0428(11) Uani 1 1 d .
H25 H 1.1989 0.8361 -0.0726 0.051 Uiso 1 1 calc R
N1 N 0.7720(4) 0.8993(3) 0.3607(3) 0.0432(9) Uani 1 1 d .
O1 O 0.8059(3) 0.7462(2) 0.2215(2) 0.0409(7) Uani 1 1 d .
O2 O 0.6535(3) 0.6011(2) 0.4003(2) 0.0454(8) Uani 1 1 d .
O3 O 1.0517(4) 0.8677(3) 0.0998(2) 0.0546(8) Uani 1 1 d .

loop_
_atom_site_aniso_label
_atom_site_aniso_U_11
_atom_site_aniso_U_22
_atom_site_aniso_U_33
_atom_site_aniso_U_23
_atom_site_aniso_U_13
_atom_site_aniso_U_12
C1 0.037(3) 0.028(2) 0.047(3) 0.008(2) 0.008(2) 0.011(2)
C2 0.039(3) 0.041(3) 0.058(3) 0.006(2) -0.001(2) 0.009(2)
C3 0.049(3) 0.051(3) 0.075(4) 0.019(3) 0.003(3) 0.022(3)
C4 0.048(3) 0.035(3) 0.080(3) 0.016(3) 0.013(3) 0.020(2)
C5 0.058(3) 0.037(3) 0.067(3) -0.001(2) 0.011(2) 0.012(2)
C6 0.034(3) 0.022(2) 0.036(2) -0.0033(17) -0.0052(19) 0.0107(18)
C7 0.029(2) 0.023(2) 0.045(3) -0.0017(18) 0.0023(19) 0.0071(18)
C8 0.035(3) 0.022(2) 0.045(3) 0.0032(18) 0.001(2) 0.0109(19)
C9 0.031(2) 0.034(2) 0.042(3) 0.001(2) 0.0053(19) 0.015(2)
C10 0.035(3) 0.039(3) 0.054(3) 0.005(2) 0.004(2) 0.011(2)
C11 0.043(3) 0.055(3) 0.053(3) 0.021(2) 0.016(2) 0.026(2)
C12 0.053(3) 0.058(3) 0.047(3) -0.002(2) 0.009(2) 0.030(3)
C13 0.043(3) 0.037(3) 0.054(3) -0.007(2) 0.004(2) 0.014(2)
C14 0.038(3) 0.033(2) 0.049(3) 0.001(2) 0.007(2) 0.007(2)
C15 0.039(3) 0.030(2) 0.045(2) 0.0024(19) 0.008(2) 0.007(2)
C16 0.033(3) 0.037(3) 0.044(3) 0.002(2) -0.0017(19) 0.015(2)
C17 0.029(3) 0.038(3) 0.044(3) -0.001(2) 0.0067(19) 0.010(2)
C18 0.039(3) 0.027(2) 0.039(2) -0.0039(19) 0.005(2) 0.011(2)
C19 0.041(3) 0.030(2) 0.046(3) -0.005(2) 0.001(2) 0.009(2)
C20 0.030(2) 0.034(2) 0.036(2) -0.0071(19) 0.0012(18) 0.0038(19)
C21 0.044(3) 0.034(3) 0.043(3) 0.002(2) 0.010(2) 0.008(2)
C22 0.048(3) 0.032(2) 0.054(3) -0.003(2) 0.012(2) 0.009(2)
C23 0.048(3) 0.047(3) 0.054(3) -0.008(2) 0.017(2) 0.010(2)
C24 0.050(3) 0.047(3) 0.043(3) 0.000(2) 0.010(2) 0.005(2)
C25 0.043(3) 0.037(3) 0.046(3) 0.004(2) 0.004(2) 0.004(2)
N1 0.050(2) 0.032(2) 0.049(2) -0.0009(17) 0.0052(17) 0.0180(18)
O1 0.0372(17) 0.0370(17) 0.0467(17) -0.0037(13) -0.0013(13) 0.0143(14)
O2 0.0378(18) 0.0382(17) 0.0561(18) -0.0042(14) 0.0039(14) 0.0021(14)
O3 0.079(2) 0.0346(18) 0.0557(19) 0.0059(14) 0.0134(16) 0.0248(17)

loop_
_atom_type_symbol
_atom_type_description
_atom_type_scat_dispersion_real
_atom_type_scat_dispersion_imag
_atom_type_scat_source
C C 0.0033 0.0016 'International Tables Vol C Tables 4.2.6.8 and 6.1.1.4'
H H 0.0000 0.0000 'International Tables Vol C Tables 4.2.6.8 and 6.1.1.4'
N N 0.0061 0.0033 'International Tables Vol C Tables 4.2.6.8 and 6.1.1.4'
O O 0.0106 0.0060 'International Tables Vol C Tables 4.2.6.8 and 6.1.1.4'

loop_
_geom_angle_atom_site_label_1
_geom_angle_atom_site_label_2
_geom_angle_atom_site_label_3
_geom_angle
N1 C1 O1 119.0(3)
N1 C1 C2 125.6(4)
O1 C1 C2 115.3(4)
C1 C2 C3 116.8(4)
C1 C2 H2 121.6
C3 C2 H2 121.6
C4 C3 C2 119.5(4)
C4 C3 H3 120.3
C2 C3 H3 120.3
C3 C4 C5 118.5(4)
C3 C4 H4 120.8
C5 C4 H4 120.8
N1 C5 C4 123.5(4)
N1 C5 H5 118.3
C4 C5 H5 118.3
C7 C6 C18 122.2(4)
C7 C6 O1 121.8(4)
C18 C6 O1 115.8(4)
C6 C7 C15 118.4(4)
C6 C7 C8 123.7(3)
C15 C7 C8 117.9(4)
O2 C8 C9 121.7(4)
O2 C8 C7 119.6(4)
C9 C8 C7 118.7(3)
C10 C9 C14 119.2(4)
C10 C9 C8 119.8(4)
C14 C9 C8 121.0(4)
C11 C10 C9 120.3(4)
C11 C10 H10 119.9
C9 C10 H10 119.9
C10 C11 C12 120.4(4)
C10 C11 H11 119.8
C12 C11 H11 119.8
C13 C12 C11 119.3(4)
C13 C12 H12 120.4
C11 C12 H12 120.4
C12 C13 C14 120.6(4)
C12 C13 H13 119.7
C14 C13 H13 119.7
C13 C14 C9 120.2(4)
C13 C14 H14 119.9
C9 C14 H14 119.9
C16 C15 C7 120.7(4)
C16 C15 H15 119.7
C7 C15 H15 119.7
C17 C16 C15 119.6(4)
C17 C16 H16 120.2
C15 C16 H16 120.2
C16 C17 C18 121.4(4)
C16 C17 H17 119.3
C18 C17 H17 119.3
C6 C18 C17 117.6(4)
C6 C18 C19 121.3(4)
C17 C18 C19 121.0(4)
O3 C19 C18 120.2(4)
O3 C19 C20 119.7(4)
C18 C19 C20 120.0(4)
C25 C20 C21 119.3(4)
C25 C20 C19 118.4(4)
C21 C20 C19 122.1(4)
C22 C21 C20 119.6(4)
C22 C21 H21 120.2
C20 C21 H21 120.2
C23 C22 C21 121.2(4)
C23 C22 H22 119.4
C21 C22 H22 119.4
C22 C23 C24 119.5(4)
C22 C23 H23 120.2
C24 C23 H23 120.2
C25 C24 C23 120.2(4)
C25 C24 H24 119.9
C23 C24 H24 119.9
C24 C25 C20 120.2(4)
C24 C25 H25 119.9
C20 C25 H25 119.9
C1 N1 C5 116.2(4)
C1 O1 C6 119.2(3)

loop_
_geom_bond_atom_site_label_1
_geom_bond_atom_site_label_2
_geom_bond_distance
C1 N1 1.305(5)
C1 O1 1.374(4)
C1 C2 1.377(5)
C2 C3 1.384(6)
C2 H2 0.9500
C3 C4 1.368(6)
C3 H3 0.9500
C4 C5 1.370(5)
C4 H4 0.9500
C5 N1 1.345(5)
C5 H5 0.9500
C6 C7 1.378(5)
C6 C18 1.389(5)
C6 O1 1.400(4)
C7 C15 1.396(5)
C7 C8 1.505(5)
C8 O2 1.224(4)
C8 C9 1.476(5)
C9 C10 1.377(5)
C9 C14 1.398(5)
C10 C11 1.376(5)
C10 H10 0.9500
C11 C12 1.393(6)
C11 H11 0.9500
C12 C13 1.371(6)
C12 H12 0.9500
C13 C14 1.375(5)
C13 H13 0.9500
C14 H14 0.9500
C15 C16 1.383(5)
C15 H15 0.9500
C16 C17 1.374(5)
C16 H16 0.9500
C17 C18 1.397(5)
C17 H17 0.9500
C18 C19 1.489(5)
C19 O3 1.217(5)
C19 C20 1.494(5)
C20 C25 1.390(5)
C20 C21 1.395(5)
C21 C22 1.375(5)
C21 H21 0.9500
C22 C23 1.367(5)
C22 H22 0.9500
C23 C24 1.390(6)
C23 H23 0.9500
C24 C25 1.375(5)
C24 H24 0.9500
C25 H25 0.9500
